data_7019108
loop_
_publ_author_name
'Basha, Maram T.'
'Chartres, Jy D.'
'Pantarat, Namfon'
'Akbar Ali, Mohammad'
'Mirza, Aminul Huq'
'Kalinowski, Danuta S.'
'Richardson, Des R.'
'Bernhardt, Paul V.'

_publ_section_title
;
 Heterocyclic dithiocarbazate iron chelators: Fe coordination chemistry
 and biological activity.
;
_journal_issue 21
_journal_name_full 'Dalton transactions (Cambridge, England : 2003)'
_journal_page_first 6536
_journal_page_last 6548
_journal_paper_doi 10.1039/c2dt12387h
_journal_volume 41
_journal_year 2012
_chemical_compound_source 'synthesis as described'
_chemical_formula_moiety 'C26 H22 Fe N8 S4, C13 H11 N4 S, 2(Cl O4)'
_chemical_formula_sum 'C39 H33 Cl2 Fe N12 O8 S5'
_chemical_formula_weight 1084.82
_chemical_name_systematic
;
?
;
_space_group_IT_number 2
_symmetry_cell_setting triclinic
_symmetry_Int_Tables_number 2
_symmetry_space_group_name_Hall '-P 1'
_symmetry_space_group_name_H-M 'P -1'
_atom_sites_solution_hydrogens geom
_atom_sites_solution_primary direct
_atom_sites_solution_secondary difmap
_audit_conform_dict_location ftp://ftp.iucr.org/pub/cif_core.dic
_audit_conform_dict_name cif_core.dic
_audit_conform_dict_version 2.3
_audit_creation_date 2012-01-08T21:55:52-00:00
_audit_creation_method 'WinGX routine CIF_UPDATE'
_cell_angle_alpha 89.484(4)
_cell_angle_beta 82.777(4)
_cell_angle_gamma 84.060(4)
_cell_formula_units_Z 2
_cell_length_a 7.9883(3)
_cell_length_b 14.5465(7)
_cell_length_c 20.3055(9)
_cell_measurement_reflns_used 5658
_cell_measurement_temperature 293(2)
_cell_measurement_theta_max 62.4273
_cell_measurement_theta_min 3.0518
_cell_measurement_wavelength 1.5418
_cell_volume 2328.22(18)
_computing_cell_refinement
;
CrysAlisPro, Agilent Technologies,
Version 1.171.35.11 (release 16-05-2011 CrysAlis171 .NET)
(compiled May 16 2011,17:55:39)
;
_computing_data_collection
;
CrysAlisPro, Agilent Technologies,
Version 1.171.35.11 (release 16-05-2011 CrysAlis171 .NET)
(compiled May 16 2011,17:55:39)
;
_computing_data_reduction
;
CrysAlisPro, Agilent Technologies,
Version 1.171.35.11 (release 16-05-2011 CrysAlis171 .NET)
(compiled May 16 2011,17:55:39)
;
_computing_molecular_graphics 'Ortep-3 for Windows (Farrugia, 1997)'
_computing_publication_material 'WinGX publication routines (Farrugia, 1999)'
_computing_structure_refinement 'SHELXL-97 (Sheldrick, 1997)'
_computing_structure_solution 'SIR92 (Giacovazzo et al, 1993)'
_diffrn_ambient_temperature 293(2)
_diffrn_detector_area_resol_mean 16.0696
_diffrn_measured_fraction_theta_full 0.992
_diffrn_measured_fraction_theta_max 0.992
_diffrn_measurement_device_type 'Xcalibur, Sapphire3, Gemini ultra'
_diffrn_measurement_method '\w scans'
_diffrn_orient_matrix_UB_11 -0.0370856
_diffrn_orient_matrix_UB_12 -0.0861871
_diffrn_orient_matrix_UB_13 -0.036984
_diffrn_orient_matrix_UB_21 0.0978021
_diffrn_orient_matrix_UB_22 0.033972
_diffrn_orient_matrix_UB_23 -0.0643461
_diffrn_orient_matrix_UB_31 0.1650937
_diffrn_orient_matrix_UB_32 -0.0524913
_diffrn_orient_matrix_UB_33 0.0184507
_diffrn_radiation_monochromator graphite
_diffrn_radiation_probe x-ray
_diffrn_radiation_type CuK\a
_diffrn_radiation_wavelength 1.54184
_diffrn_reflns_av_R_equivalents 0.0398
_diffrn_reflns_av_unetI/netI 0.0339
_diffrn_reflns_limit_h_max 9
_diffrn_reflns_limit_h_min -7
_diffrn_reflns_limit_k_max 16
_diffrn_reflns_limit_k_min -16
_diffrn_reflns_limit_l_max 23
_diffrn_reflns_limit_l_min -23
_diffrn_reflns_number 21135
_diffrn_reflns_theta_full 62.47
_diffrn_reflns_theta_max 62.47
_diffrn_reflns_theta_min 3.05
_exptl_absorpt_coefficient_mu 6.302
_exptl_absorpt_correction_T_max 1
_exptl_absorpt_correction_T_min 0.58346
_exptl_absorpt_correction_type multi-scan
_exptl_absorpt_process_details
;
CrysAlisPro, Agilent Technologies,
Version 1.171.35.11 (release 16-05-2011 CrysAlis171 .NET)
(compiled May 16 2011,17:55:39)
Empirical absorption correction using spherical harmonics,
implemented in SCALE3 ABSPACK scaling algorithm.
;
_exptl_crystal_colour brown
_exptl_crystal_density_diffrn 1.547
_exptl_crystal_density_method 'not measured'
_exptl_crystal_description prism
_exptl_crystal_F_000 1110
_exptl_crystal_size_max 0.4
_exptl_crystal_size_mid 0.1
_exptl_crystal_size_min 0.06
_refine_diff_density_max 0.405
_refine_diff_density_min -0.335
_refine_diff_density_rms 0.047
_refine_ls_extinction_method none
_refine_ls_goodness_of_fit_ref 1.025
_refine_ls_hydrogen_treatment constr
_refine_ls_matrix_type full
_refine_ls_number_parameters 653
_refine_ls_number_reflns 7365
_refine_ls_number_restraints 21
_refine_ls_restrained_S_all 1.024
_refine_ls_R_factor_all 0.0554
_refine_ls_R_factor_gt 0.0424
_refine_ls_shift/su_max 0.001
_refine_ls_shift/su_mean 0
_refine_ls_structure_factor_coef Fsqd
_refine_ls_weighting_details 'calc w=1/[\s^2^(Fo^2^)+(0.0515P)^2^+1.2469P] where P=(Fo^2^+2Fc^2^)/3'
_refine_ls_weighting_scheme calc
_refine_ls_wR_factor_gt 0.1032
_refine_ls_wR_factor_ref 0.112
_reflns_number_gt 5999
_reflns_number_total 7365
_reflns_threshold_expression >2sigma(I)
_cod_data_source_file c2dt12387h.txt
_cod_data_source_block 614mb4
_cod_database_code 7019108

loop_
_symmetry_equiv_pos_as_xyz
'x, y, z'
'-x, -y, -z'

loop_
_atom_site_label
_atom_site_type_symbol
_atom_site_fract_x
_atom_site_fract_y
_atom_site_fract_z
_atom_site_U_iso_or_equiv
_atom_site_adp_type
_atom_site_occupancy
_atom_site_symmetry_multiplicity
_atom_site_calc_flag
_atom_site_refinement_flags
_atom_site_disorder_assembly
_atom_site_disorder_group
C1A C 0.0556(4) 0.1404(3) 0.57891(19) 0.0623(9) Uani 1 1 d . . .
H1A H 0.0668 0.1911 0.5511 0.075 Uiso 1 1 calc R . .
C1B C 0.1384(4) 0.2850(2) 0.74589(16) 0.0535(8) Uani 1 1 d . . .
H1B H 0.1548 0.2307 0.7698 0.064 Uiso 1 1 calc R . .
C2A C -0.0688(5) 0.0835(3) 0.5719(2) 0.0753(11) Uani 1 1 d . . .
H2A H -0.1393 0.0956 0.5391 0.09 Uiso 1 1 calc R . .
C2B C 0.0389(5) 0.3592(3) 0.77614(18) 0.0629(9) Uani 1 1 d . . .
H2B H -0.0136 0.3548 0.8194 0.076 Uiso 1 1 calc R . .
C3A C -0.0893(4) 0.0095(3) 0.6130(2) 0.0720(11) Uani 1 1 d . . .
H3A H -0.1736 -0.0287 0.6084 0.086 Uiso 1 1 calc R . .
C3B C 0.0185(5) 0.4399(3) 0.74109(19) 0.0661(10) Uani 1 1 d . . .
H3B H -0.0471 0.4913 0.7609 0.079 Uiso 1 1 calc R . .
C4A C 0.0174(4) -0.0080(2) 0.66172(19) 0.0599(9) Uani 1 1 d . . .
H4A H 0.0051 -0.0576 0.6906 0.072 Uiso 1 1 calc R . .
C4B C 0.0951(4) 0.4449(2) 0.67683(17) 0.0592(9) Uani 1 1 d . . .
H4B H 0.083 0.4996 0.6531 0.071 Uiso 1 1 calc R . .
C5A C 0.1428(4) 0.0501(2) 0.66635(15) 0.0458(7) Uani 1 1 d . . .
C5B C 0.1902(4) 0.3679(2) 0.64791(15) 0.0475(7) Uani 1 1 d . . .
C6A C 0.2729(4) 0.0370(2) 0.71132(15) 0.0455(7) Uani 1 1 d . . .
C6B C 0.2716(4) 0.3599(2) 0.57895(15) 0.0469(7) Uani 1 1 d . . .
C7A C 0.2817(4) -0.0395(2) 0.75954(16) 0.0512(8) Uani 1 1 d . . .
C7B C 0.2562(4) 0.4354(2) 0.52950(16) 0.0513(8) Uani 1 1 d . . .
C8A C 0.6081(4) 0.1579(2) 0.72986(15) 0.0467(7) Uani 1 1 d . . .
C8B C 0.5127(4) 0.1792(2) 0.49474(16) 0.0519(8) Uani 1 1 d . . .
C9A C 0.7458(5) 0.0760(3) 0.8363(2) 0.0761(11) Uani 1 1 d . . .
H9A H 0.6354 0.0857 0.8615 0.114 Uiso 1 1 calc R . .
H9B H 0.8311 0.0752 0.8657 0.114 Uiso 1 1 calc R . .
H9C H 0.757 0.018 0.8131 0.114 Uiso 1 1 calc R . .
C9B C 0.6005(6) 0.2467(3) 0.36868(19) 0.0851(13) Uani 1 1 d . . .
H9D H 0.4845 0.2547 0.36 0.128 Uiso 1 1 calc R . .
H9E H 0.6738 0.2384 0.3275 0.128 Uiso 1 1 calc R . .
H9F H 0.6258 0.3004 0.3911 0.128 Uiso 1 1 calc R . .
C10A C 0.4294(5) -0.0966(2) 0.76167(18) 0.0648(9) Uani 1 1 d . . .
H10A H 0.5272 -0.0871 0.7336 0.078 Uiso 1 1 calc R . .
C10B C 0.2276(5) 0.4171(3) 0.46536(18) 0.0630(9) Uani 1 1 d . . .
H10B H 0.2151 0.3574 0.4523 0.076 Uiso 1 1 calc R . .
C11A C 0.4285(8) -0.1684(3) 0.8067(2) 0.0899(14) Uani 1 1 d . . .
H11A H 0.526 -0.2086 0.8089 0.108 Uiso 1 1 calc R . .
C11B C 0.2180(5) 0.4892(4) 0.4214(2) 0.0834(13) Uani 1 1 d . . .
H11B H 0.2034 0.4785 0.3775 0.1 Uiso 1 1 calc R . .
C12A C 0.2870(10) -0.1796(3) 0.8469(2) 0.1045(19) Uani 1 1 d . . .
H12A H 0.2854 -0.2268 0.8781 0.125 Uiso 1 1 calc R . .
C12B C 0.2298(6) 0.5758(4) 0.4426(3) 0.0896(14) Uani 1 1 d . . .
H12B H 0.2216 0.6255 0.4137 0.108 Uiso 1 1 calc R . .
C13A C 0.1448(8) -0.1211(4) 0.8417(2) 0.1008(17) Uani 1 1 d . . .
H13A H 0.0468 -0.1305 0.8697 0.121 Uiso 1 1 calc R . .
C13B C 0.2541(6) 0.5890(3) 0.5069(3) 0.0897(14) Uani 1 1 d . . .
H13B H 0.2608 0.6491 0.521 0.108 Uiso 1 1 calc R . .
N1A N 0.1605(3) 0.12370(17) 0.62506(13) 0.0490(6) Uani 1 1 d . . .
N1B N 0.2127(3) 0.28810(17) 0.68322(12) 0.0456(6) Uani 1 1 d . . .
N2A N 0.3831(3) 0.09801(16) 0.70241(12) 0.0431(6) Uani 1 1 d . . .
N2B N 0.3537(3) 0.27837(17) 0.56526(12) 0.0447(6) Uani 1 1 d . . .
N3A N 0.5101(3) 0.09326(17) 0.74315(13) 0.0477(6) Uani 1 1 d . . .
N3B N 0.4401(3) 0.26333(19) 0.50214(12) 0.0519(6) Uani 1 1 d . . .
N4A N 0.1373(4) -0.0499(2) 0.79795(16) 0.0750(9) Uani 1 1 d . . .
N4B N 0.2690(4) 0.5200(2) 0.55144(16) 0.0697(8) Uani 1 1 d . . .
S1A S 0.59057(10) 0.24036(6) 0.66812(4) 0.0517(2) Uani 1 1 d . . .
S1B S 0.50287(10) 0.09381(5) 0.55496(4) 0.0513(2) Uani 1 1 d . . .
S2A S 0.77167(11) 0.16783(7) 0.77745(5) 0.0625(2) Uani 1 1 d . . .
S2B S 0.63311(14) 0.14682(7) 0.41997(5) 0.0749(3) Uani 1 1 d . . .
Fe1 Fe 0.36384(6) 0.18798(3) 0.63397(2) 0.04228(14) Uani 1 1 d . . .
Cl1 Cl 0.11694(14) 0.27292(7) 0.29645(6) 0.0815(3) Uani 1 1 d . . .
O1A O 0.2273(6) 0.3410(3) 0.2819(2) 0.1293(14) Uani 1 1 d . A .
O1B O 0.1444(17) 0.2257(7) 0.3532(4) 0.220(6) Uani 0.742(12) 1 d PD A 1
O1C O 0.1538(13) 0.2083(6) 0.2442(4) 0.185(4) Uani 0.742(12) 1 d PD A 1
O1D O -0.0412(9) 0.3115(7) 0.2975(8) 0.285(9) Uani 0.742(12) 1 d PD A 1
O1E O 0.2009(15) 0.1978(10) 0.3213(7) 0.080(5) Uiso 0.258(12) 1 d PD A 2
O1F O 0.008(2) 0.3141(10) 0.3560(7) 0.101(6) Uiso 0.258(12) 1 d PD A 2
O1G O 0.014(3) 0.2561(12) 0.2541(7) 0.119(7) Uiso 0.258(12) 1 d PD A 2
Cl2 Cl -0.19574(13) 0.27714(6) 0.97008(5) 0.0709(3) Uani 1 1 d . . .
O2A O -0.0607(8) 0.2234(6) 0.9283(4) 0.179(4) Uani 0.678(8) 1 d PD B 1
O2B O -0.2611(9) 0.3393(4) 0.9222(3) 0.123(2) Uani 0.678(8) 1 d PD B 1
O2C O -0.1243(13) 0.3141(7) 1.0181(4) 0.149(4) Uani 0.678(8) 1 d PD B 1
O2D O -0.3216(8) 0.2178(5) 0.9877(3) 0.124(3) Uani 0.678(8) 1 d PD B 1
O2E O -0.182(3) 0.1842(10) 0.9724(10) 0.083(6) Uiso 0.161(4) 1 d PD B 2
O2F O -0.356(2) 0.3104(15) 1.0005(11) 0.093(7) Uiso 0.161(4) 1 d PD B 2
O2G O -0.126(3) 0.3121(13) 0.9156(9) 0.097(7) Uiso 0.161(4) 1 d PD B 2
O2H O -0.090(3) 0.301(2) 1.0287(13) 0.102(11) Uiso 0.161(4) 1 d PD B 2
O2I O -0.312(2) 0.3279(13) 1.0244(10) 0.082(6) Uiso 0.161(4) 1 d PD B 3
O2J O -0.296(4) 0.267(3) 0.9239(14) 0.37(4) Uiso 0.161(4) 1 d PD B 3
O2K O -0.078(3) 0.3484(17) 0.9553(16) 0.152(11) Uiso 0.161(4) 1 d PD B 3
O2L O -0.126(3) 0.2002(13) 0.9957(16) 0.138(11) Uiso 0.161(4) 1 d PD B 3
C1C C -0.7427(7) 0.5710(3) 0.8281(3) 0.0941(14) Uani 1 1 d . . .
H1C H -0.8187 0.6239 0.8353 0.113 Uiso 1 1 calc R . .
C2C C -0.6196(8) 0.5687(4) 0.7746(3) 0.1068(17) Uani 1 1 d . . .
H2C H -0.6132 0.619 0.7462 0.128 Uiso 1 1 calc R . .
C3C C -0.5057(8) 0.4913(4) 0.7634(2) 0.1045(17) Uani 1 1 d . . .
H3C H -0.4212 0.4885 0.7273 0.125 Uiso 1 1 calc R . .
C4C C -0.5189(6) 0.4184(3) 0.8063(2) 0.0804(12) Uani 1 1 d . . .
H4C H -0.4437 0.3651 0.8001 0.096 Uiso 1 1 calc R . .
C5C C -0.6469(5) 0.4261(2) 0.85892(17) 0.0605(9) Uani 1 1 d . . .
C6C C -0.6698(4) 0.3466(2) 0.90469(17) 0.0548(8) Uani 1 1 d . . .
C7C C -0.7054(4) 0.3587(2) 0.97512(17) 0.0557(8) Uani 1 1 d . . .
C8C C -0.7003(4) 0.1944(2) 0.97707(18) 0.0563(8) Uani 1 1 d . . .
C9C C -0.7423(7) 0.0143(3) 0.9601(3) 0.1069(17) Uani 1 1 d . . .
H9G H -0.825 0.0397 0.9327 0.16 Uiso 1 1 calc R . .
H9H H -0.7764 -0.0422 0.9797 0.16 Uiso 1 1 calc R . .
H9I H -0.6342 0.0021 0.9336 0.16 Uiso 1 1 calc R . .
C10C C -0.7221(6) 0.4427(3) 1.0085(2) 0.0789(12) Uani 1 1 d . . .
H10C H -0.7146 0.4973 0.9846 0.095 Uiso 1 1 calc R . .
C11C C -0.7494(7) 0.4454(3) 1.0761(2) 0.0976(15) Uani 1 1 d . . .
H11C H -0.7597 0.5017 1.0983 0.117 Uiso 1 1 calc R . .
C12C C -0.7619(7) 0.3645(3) 1.1116(2) 0.0944(15) Uani 1 1 d . . .
H12C H -0.7804 0.3663 1.1577 0.113 Uiso 1 1 calc R . .
C13C C -0.7471(5) 0.2832(3) 1.07944(19) 0.0731(11) Uani 1 1 d . . .
H13C H -0.7566 0.2289 1.1036 0.088 Uiso 1 1 calc R . .
N1C N -0.7589(5) 0.5009(2) 0.87059(17) 0.0748(9) Uani 1 1 d . . .
N2C N -0.6492(4) 0.26560(19) 0.87593(14) 0.0622(7) Uani 1 1 d . . .
N3C N -0.6671(4) 0.18822(19) 0.91391(16) 0.0634(8) Uani 1 1 d . . .
N4C N -0.7183(3) 0.27931(19) 1.01164(14) 0.0551(7) Uani 1 1 d . . .
S2C S -0.72586(16) 0.09554(7) 1.02465(6) 0.0858(3) Uani 1 1 d . . .

loop_
_atom_site_aniso_label
_atom_site_aniso_U_11
_atom_site_aniso_U_22
_atom_site_aniso_U_33
_atom_site_aniso_U_23
_atom_site_aniso_U_13
_atom_site_aniso_U_12
C1A 0.050(2) 0.071(2) 0.067(2) 0.0001(18) -0.0172(17) 0.0004(17)
C1B 0.061(2) 0.0540(19) 0.0449(18) 0.0000(15) -0.0024(15) -0.0089(15)
C2A 0.055(2) 0.091(3) 0.084(3) -0.004(2) -0.024(2) -0.008(2)
C2B 0.067(2) 0.071(2) 0.0470(19) -0.0078(17) 0.0077(16) -0.0056(18)
C3A 0.045(2) 0.078(3) 0.095(3) -0.016(2) -0.0094(19) -0.0166(18)
C3B 0.072(2) 0.061(2) 0.060(2) -0.0117(18) 0.0028(18) 0.0071(18)
C4A 0.0492(19) 0.058(2) 0.073(2) -0.0071(17) -0.0004(17) -0.0127(16)
C4B 0.069(2) 0.053(2) 0.054(2) 0.0010(16) -0.0059(17) 0.0002(16)
C5A 0.0406(16) 0.0437(17) 0.0510(18) -0.0073(14) 0.0024(13) -0.0039(13)
C5B 0.0500(18) 0.0467(17) 0.0458(17) -0.0031(14) -0.0061(14) -0.0038(14)
C6A 0.0467(17) 0.0416(16) 0.0461(17) -0.0035(13) 0.0036(13) -0.0056(13)
C6B 0.0525(18) 0.0450(17) 0.0441(17) 0.0027(13) -0.0079(14) -0.0081(14)
C7A 0.065(2) 0.0431(17) 0.0460(18) 0.0000(14) -0.0029(15) -0.0135(15)
C7B 0.0501(18) 0.0521(19) 0.0515(19) 0.0096(15) -0.0040(14) -0.0076(14)
C8A 0.0470(17) 0.0487(17) 0.0442(17) -0.0065(14) -0.0039(13) -0.0056(14)
C8B 0.0495(18) 0.063(2) 0.0432(18) -0.0028(15) -0.0015(14) -0.0084(16)
C9A 0.074(3) 0.094(3) 0.063(2) 0.012(2) -0.022(2) -0.003(2)
C9B 0.117(4) 0.092(3) 0.045(2) 0.004(2) 0.003(2) -0.019(3)
C10A 0.081(3) 0.055(2) 0.059(2) 0.0083(17) -0.0112(18) -0.0066(18)
C10B 0.065(2) 0.069(2) 0.055(2) 0.0094(17) -0.0114(17) -0.0022(18)
C11A 0.146(5) 0.057(2) 0.072(3) 0.016(2) -0.038(3) -0.011(3)
C11B 0.076(3) 0.111(4) 0.062(3) 0.028(2) -0.014(2) -0.003(3)
C12A 0.195(6) 0.068(3) 0.059(3) 0.019(2) -0.023(4) -0.048(4)
C12B 0.090(3) 0.093(4) 0.091(3) 0.052(3) -0.019(3) -0.025(3)
C13A 0.143(5) 0.097(4) 0.065(3) 0.003(3) 0.022(3) -0.063(4)
C13B 0.102(3) 0.059(2) 0.116(4) 0.030(3) -0.029(3) -0.032(2)
N1A 0.0455(14) 0.0480(15) 0.0531(16) -0.0030(12) -0.0053(12) -0.0034(11)
N1B 0.0515(15) 0.0450(14) 0.0407(14) 0.0010(11) -0.0043(11) -0.0085(11)
N2A 0.0433(14) 0.0436(14) 0.0419(14) 0.0002(11) -0.0031(11) -0.0055(11)
N2B 0.0505(15) 0.0462(14) 0.0370(13) 0.0000(11) -0.0020(11) -0.0072(11)
N3A 0.0483(15) 0.0488(15) 0.0474(15) 0.0025(11) -0.0096(12) -0.0072(12)
N3B 0.0582(16) 0.0569(17) 0.0395(14) 0.0028(12) 0.0001(12) -0.0084(13)
N4A 0.085(2) 0.070(2) 0.068(2) 0.0013(17) 0.0156(17) -0.0306(17)
N4B 0.085(2) 0.0546(18) 0.075(2) 0.0160(16) -0.0204(17) -0.0194(15)
S1A 0.0544(5) 0.0517(4) 0.0510(5) 0.0060(3) -0.0061(3) -0.0167(4)
S1B 0.0538(5) 0.0490(4) 0.0493(4) -0.0037(3) -0.0013(3) -0.0025(3)
S2A 0.0555(5) 0.0729(6) 0.0632(5) -0.0011(4) -0.0172(4) -0.0144(4)
S2B 0.0865(7) 0.0807(7) 0.0494(5) -0.0062(4) 0.0138(5) 0.0036(5)
Fe1 0.0461(3) 0.0409(3) 0.0396(3) 0.00148(19) -0.0031(2) -0.0063(2)
Cl1 0.0798(7) 0.0694(6) 0.0980(8) 0.0142(6) -0.0147(6) -0.0166(5)
O1A 0.165(4) 0.107(3) 0.126(3) 0.014(2) -0.010(3) -0.072(3)
O1B 0.392(15) 0.169(9) 0.128(7) 0.078(7) -0.074(9) -0.122(10)
O1C 0.203(9) 0.142(6) 0.213(9) -0.070(5) 0.008(6) -0.068(6)
O1D 0.077(5) 0.258(11) 0.50(3) 0.048(14) -0.030(8) 0.047(5)
Cl2 0.0889(7) 0.0604(5) 0.0647(6) 0.0086(4) -0.0088(5) -0.0153(5)
O2A 0.104(5) 0.228(9) 0.191(8) -0.083(7) -0.011(5) 0.051(5)
O2B 0.152(6) 0.103(4) 0.121(5) 0.052(3) -0.047(4) -0.014(4)
O2C 0.189(9) 0.173(8) 0.113(6) -0.010(5) -0.074(6) -0.079(6)
O2D 0.103(4) 0.156(6) 0.127(5) 0.052(4) -0.024(3) -0.072(4)
C1C 0.136(4) 0.056(2) 0.093(4) 0.011(2) -0.021(3) -0.016(3)
C2C 0.165(5) 0.079(3) 0.082(3) 0.025(3) -0.015(4) -0.041(4)
C3C 0.138(5) 0.100(4) 0.073(3) 0.013(3) 0.020(3) -0.041(3)
C4C 0.103(3) 0.075(3) 0.061(2) 0.001(2) 0.007(2) -0.018(2)
C5C 0.080(2) 0.051(2) 0.052(2) -0.0015(15) -0.0059(18) -0.0170(18)
C6C 0.062(2) 0.0500(19) 0.052(2) -0.0033(15) -0.0036(16) -0.0079(15)
C7C 0.062(2) 0.0520(19) 0.052(2) -0.0022(15) -0.0038(16) -0.0045(15)
C8C 0.056(2) 0.0481(19) 0.064(2) 0.0020(16) -0.0055(16) -0.0033(15)
C9C 0.144(5) 0.056(3) 0.123(4) 0.002(3) -0.013(4) -0.027(3)
C10C 0.121(4) 0.056(2) 0.057(2) -0.0062(18) -0.004(2) -0.008(2)
C11C 0.158(5) 0.071(3) 0.061(3) -0.019(2) -0.004(3) -0.005(3)
C12C 0.146(4) 0.087(3) 0.046(2) -0.004(2) -0.003(2) -0.003(3)
C13C 0.093(3) 0.075(3) 0.051(2) 0.0089(19) -0.0063(19) -0.010(2)
N1C 0.104(3) 0.0516(18) 0.069(2) 0.0051(15) -0.0094(18) -0.0102(17)
N2C 0.078(2) 0.0515(17) 0.0561(18) -0.0040(14) -0.0028(14) -0.0083(14)
N3C 0.077(2) 0.0462(16) 0.066(2) -0.0017(14) -0.0038(16) -0.0065(14)
N4C 0.0571(17) 0.0551(16) 0.0520(17) 0.0029(13) -0.0034(13) -0.0047(13)
S2C 0.1122(9) 0.0580(6) 0.0863(8) 0.0188(5) -0.0086(6) -0.0113(6)

loop_
_atom_type_symbol
_atom_type_description
_atom_type_scat_dispersion_real
_atom_type_scat_dispersion_imag
_atom_type_scat_source
C C 0.0181 0.0091 'International Tables Vol C Tables 4.2.6.8 and 6.1.1.4'
H H 0 0 'International Tables Vol C Tables 4.2.6.8 and 6.1.1.4'
N N 0.0311 0.018 'International Tables Vol C Tables 4.2.6.8 and 6.1.1.4'
O O 0.0492 0.0322 'International Tables Vol C Tables 4.2.6.8 and 6.1.1.4'
S S 0.3331 0.5567 'International Tables Vol C Tables 4.2.6.8 and 6.1.1.4'
Cl Cl 0.3639 0.7018 'International Tables Vol C Tables 4.2.6.8 and 6.1.1.4'
Fe Fe -1.1336 3.1974 'International Tables Vol C Tables 4.2.6.8 and 6.1.1.4'

loop_
_geom_angle_atom_site_label_1
_geom_angle_atom_site_label_2
_geom_angle_atom_site_label_3
_geom_angle
N1A C1A C2A 121.0(4)
N1A C1A H1A 119.5
C2A C1A H1A 119.5
N1B C1B C2B 122.3(3)
N1B C1B H1B 118.9
C2B C1B H1B 118.9
C3A C2A C1A 120.4(4)
C3A C2A H2A 119.8
C1A C2A H2A 119.8
C1B C2B C3B 118.6(3)
C1B C2B H2B 120.7
C3B C2B H2B 120.7
C2A C3A C4A 119.2(3)
C2A C3A H3A 120.4
C4A C3A H3A 120.4
C2B C3B C4B 120.0(3)
C2B C3B H3B 120
C4B C3B H3B 120
C5A C4A C3A 118.5(3)
C5A C4A H4A 120.7
C3A C4A H4A 120.7
C3B C4B C5B 119.3(3)
C3B C4B H4B 120.3
C5B C4B H4B 120.3
N1A C5A C4A 121.3(3)
N1A C5A C6A 113.4(3)
C4A C5A C6A 125.2(3)
N1B C5B C4B 120.5(3)
N1B C5B C6B 113.2(3)
C4B C5B C6B 126.2(3)
N2A C6A C5A 112.8(3)
N2A C6A C7A 124.0(3)
C5A C6A C7A 123.1(3)
N2B C6B C5B 112.7(3)
N2B C6B C7B 123.9(3)
C5B C6B C7B 123.4(3)
N4A C7A C10A 123.8(3)
N4A C7A C6A 115.2(3)
C10A C7A C6A 120.9(3)
N4B C7B C10B 123.2(3)
N4B C7B C6B 115.8(3)
C10B C7B C6B 121.0(3)
N3A C8A S1A 125.7(2)
N3A C8A S2A 119.2(2)
S1A C8A S2A 115.04(18)
N3B C8B S2B 119.2(2)
N3B C8B S1B 125.3(2)
S2B C8B S1B 115.46(19)
S2A C9A H9A 109.5
S2A C9A H9B 109.5
H9A C9A H9B 109.5
S2A C9A H9C 109.5
H9A C9A H9C 109.5
H9B C9A H9C 109.5
S2B C9B H9D 109.5
S2B C9B H9E 109.5
H9D C9B H9E 109.5
S2B C9B H9F 109.5
H9D C9B H9F 109.5
H9E C9B H9F 109.5
C7A C10A C11A 118.3(4)
C7A C10A H10A 120.9
C11A C10A H10A 120.9
C11B C10B C7B 118.5(4)
C11B C10B H10B 120.7
C7B C10B H10B 120.7
C12A C11A C10A 119.5(5)
C12A C11A H11A 120.3
C10A C11A H11A 120.3
C12B C11B C10B 119.3(4)
C12B C11B H11B 120.3
C10B C11B H11B 120.3
C11A C12A C13A 119.2(4)
C11A C12A H12A 120.4
C13A C12A H12A 120.4
C11B C12B C13B 119.0(4)
C11B C12B H12B 120.5
C13B C12B H12B 120.5
N4A C13A C12A 124.0(5)
N4A C13A H13A 118
C12A C13A H13A 118
N4B C13B C12B 123.8(4)
N4B C13B H13B 118.1
C12B C13B H13B 118.1
C1A N1A C5A 119.5(3)
C1A N1A Fe1 126.1(2)
C5A N1A Fe1 114.0(2)
C1B N1B C5B 119.2(3)
C1B N1B Fe1 126.8(2)
C5B N1B Fe1 114.1(2)
C6A N2A N3A 117.8(2)
C6A N2A Fe1 119.2(2)
N3A N2A Fe1 123.02(19)
C6B N2B N3B 118.1(2)
C6B N2B Fe1 119.3(2)
N3B N2B Fe1 122.43(19)
C8A N3A N2A 111.5(2)
C8B N3B N2B 111.8(3)
C7A N4A C13A 115.2(4)
C7B N4B C13B 116.1(4)
C8A S1A Fe1 94.38(11)
C8B S1B Fe1 94.31(11)
C8A S2A C9A 102.39(17)
C8B S2B C9B 103.23(19)
N2A Fe1 N2B 177.81(10)
N2A Fe1 N1A 80.41(10)
N2B Fe1 N1A 101.60(11)
N2A Fe1 N1B 100.65(10)
N2B Fe1 N1B 80.35(10)
N1A Fe1 N1B 88.50(10)
N2A Fe1 S1A 85.37(8)
N2B Fe1 S1A 92.67(8)
N1A Fe1 S1A 165.40(8)
N1B Fe1 S1A 90.88(8)
N2A Fe1 S1B 93.69(8)
N2B Fe1 S1B 85.56(8)
N1A Fe1 S1B 87.30(8)
N1B Fe1 S1B 164.17(8)
S1A Fe1 S1B 96.98(4)
O1G Cl1 O1D 54.9(9)
O1G Cl1 O1E 115.6(9)
O1D Cl1 O1E 138.7(8)
O1G Cl1 O1B 127.8(9)
O1D Cl1 O1B 113.1(6)
O1E Cl1 O1B 35.3(7)
O1G Cl1 O1A 119.2(8)
O1D Cl1 O1A 108.7(5)
O1E Cl1 O1A 109.6(7)
O1B Cl1 O1A 112.6(4)
O1G Cl1 O1C 54.6(7)
O1D Cl1 O1C 109.4(7)
O1E Cl1 O1C 74.0(6)
O1B Cl1 O1C 106.5(6)
O1A Cl1 O1C 106.2(4)
O1G Cl1 O1F 106.2(9)
O1D Cl1 O1F 54.5(6)
O1E Cl1 O1F 102.9(7)
O1B Cl1 O1F 67.7(7)
O1A Cl1 O1F 100.8(6)
O1C Cl1 O1F 152.3(7)
O2G Cl2 O2J 72.7(18)
O2G Cl2 O2L 121.5(15)
O2J Cl2 O2L 116.6(15)
O2G Cl2 O2C 104.8(12)
O2J Cl2 O2C 161.4(18)
O2L Cl2 O2C 80.8(16)
O2G Cl2 O2E 115.5(10)
O2J Cl2 O2E 84.3(19)
O2L Cl2 O2E 32.3(14)
O2C Cl2 O2E 112.5(12)
O2G Cl2 O2F 122.4(10)
O2J Cl2 O2F 76.4(16)
O2L Cl2 O2F 115.6(15)
O2C Cl2 O2F 90.4(12)
O2E Cl2 O2F 108.2(10)
O2G Cl2 O2D 136.4(11)
O2J Cl2 O2D 65.4(19)
O2L Cl2 O2D 70.8(13)
O2C Cl2 O2D 118.7(5)
O2E Cl2 O2D 50.5(9)
O2F Cl2 O2D 58.6(9)
O2G Cl2 O2B 47.2(9)
O2J Cl2 O2B 47.6(18)
O2L Cl2 O2B 159.7(14)
O2C Cl2 O2B 116.9(5)
O2E Cl2 O2B 130.3(10)
O2F Cl2 O2B 76.2(9)
O2D Cl2 O2B 105.6(4)
O2G Cl2 O2A 59.8(9)
O2J Cl2 O2A 88.1(15)
O2L Cl2 O2A 62.9(12)
O2C Cl2 O2A 106.8(6)
O2E Cl2 O2A 60.0(9)
O2F Cl2 O2A 161.7(11)
O2D Cl2 O2A 106.3(5)
O2B Cl2 O2A 100.5(4)
O2G Cl2 O2K 46.1(13)
O2J Cl2 O2K 114.7(15)
O2L Cl2 O2K 114.0(14)
O2C Cl2 O2K 58.9(14)
O2E Cl2 O2K 136.1(14)
O2F Cl2 O2K 114.5(13)
O2D Cl2 O2K 173.1(10)
O2B Cl2 O2K 71.6(13)
O2A Cl2 O2K 80.5(11)
O2G Cl2 O2I 126.7(12)
O2J Cl2 O2I 103.2(13)
O2L Cl2 O2I 107.9(13)
O2C Cl2 O2I 62.9(10)
O2E Cl2 O2I 116.9(12)
O2F Cl2 O2I 27.5(10)
O2D Cl2 O2I 75.9(9)
O2B Cl2 O2I 90.0(8)
O2A Cl2 O2I 168.1(10)
O2K Cl2 O2I 97.7(11)
O2G Cl2 O2H 108.1(12)
O2J Cl2 O2H 173.0(16)
O2L Cl2 O2H 69.3(17)
O2C Cl2 O2H 11.8(13)
O2E Cl2 O2H 101.3(10)
O2F Cl2 O2H 97.7(9)
O2D Cl2 O2H 115.0(12)
O2B Cl2 O2H 127.7(12)
O2A Cl2 O2H 98.4(10)
O2K Cl2 O2H 64.1(17)
O2I Cl2 O2H 70.5(12)
N1C C1C C2C 123.1(5)
N1C C1C H1C 118.4
C2C C1C H1C 118.4
C1C C2C C3C 119.3(4)
C1C C2C H2C 120.3
C3C C2C H2C 120.3
C4C C3C C2C 118.8(5)
C4C C3C H3C 120.6
C2C C3C H3C 120.6
C3C C4C C5C 118.2(4)
C3C C4C H4C 120.9
C5C C4C H4C 120.9
N1C C5C C4C 123.8(4)
N1C C5C C6C 116.5(3)
C4C C5C C6C 119.6(3)
N2C C6C C7C 123.0(3)
N2C C6C C5C 115.0(3)
C7C C6C C5C 122.0(3)
N4C C7C C10C 118.6(3)
N4C C7C C6C 116.0(3)
C10C C7C C6C 125.4(3)
N3C C8C N4C 123.0(3)
N3C C8C S2C 120.3(3)
N4C C8C S2C 116.8(3)
S2C C9C H9G 109.5
S2C C9C H9H 109.5
H9G C9C H9H 109.5
S2C C9C H9I 109.5
H9G C9C H9I 109.5
H9H C9C H9I 109.5
C11C C10C C7C 120.2(4)
C11C C10C H10C 119.9
C7C C10C H10C 119.9
C10C C11C C12C 120.0(4)
C10C C11C H11C 120
C12C C11C H11C 120
C13C C12C C11C 119.9(4)
C13C C12C H12C 120
C11C C12C H12C 120
C12C C13C N4C 120.8(4)
C12C C13C H13C 119.6
N4C C13C H13C 119.6
C1C N1C C5C 116.7(4)
C6C N2C N3C 119.3(3)
C8C N3C N2C 120.8(3)
C13C N4C C7C 120.5(3)
C13C N4C C8C 121.5(3)
C7C N4C C8C 118.0(3)
C8C S2C C9C 99.7(2)

loop_
_geom_bond_atom_site_label_1
_geom_bond_atom_site_label_2
_geom_bond_distance
C1A N1A 1.338(4)
C1A C2A 1.379(5)
C1A H1A 0.93
C1B N1B 1.337(4)
C1B C2B 1.373(5)
C1B H1B 0.93
C2A C3A 1.366(6)
C2A H2A 0.93
C2B C3B 1.374(5)
C2B H2B 0.93
C3A C4A 1.391(5)
C3A H3A 0.93
C3B C4B 1.374(5)
C3B H3B 0.93
C4A C5A 1.388(4)
C4A H4A 0.93
C4B C5B 1.378(4)
C4B H4B 0.93
C5A N1A 1.362(4)
C5A C6A 1.464(4)
C5B N1B 1.367(4)
C5B C6B 1.468(4)
C6A N2A 1.308(4)
C6A C7A 1.478(4)
C6B N2B 1.309(4)
C6B C7B 1.488(4)
C7A N4A 1.330(4)
C7A C10A 1.375(5)
C7B N4B 1.329(4)
C7B C10B 1.383(5)
C8A N3A 1.291(4)
C8A S1A 1.735(3)
C8A S2A 1.738(3)
C8B N3B 1.301(4)
C8B S2B 1.733(3)
C8B S1B 1.735(3)
C9A S2A 1.794(4)
C9A H9A 0.96
C9A H9B 0.96
C9A H9C 0.96
C9B S2B 1.796(4)
C9B H9D 0.96
C9B H9E 0.96
C9B H9F 0.96
C10A C11A 1.382(5)
C10A H10A 0.93
C10B C11B 1.372(5)
C10B H10B 0.93
C11A C12A 1.332(7)
C11A H11A 0.93
C11B C12B 1.351(7)
C11B H11B 0.93
C12A C13A 1.362(8)
C12A H12A 0.93
C12B C13B 1.363(7)
C12B H12B 0.93
C13A N4A 1.360(6)
C13A H13A 0.93
C13B N4B 1.352(5)
C13B H13B 0.93
N1A Fe1 1.984(3)
N1B Fe1 1.984(2)
N2A N3A 1.384(3)
N2A Fe1 1.910(2)
N2B N3B 1.385(3)
N2B Fe1 1.912(2)
S1A Fe1 2.2255(9)
S1B Fe1 2.2273(9)
Cl1 O1G 1.301(14)
Cl1 O1D 1.326(6)
Cl1 O1E 1.350(13)
Cl1 O1B 1.366(6)
Cl1 O1A 1.398(3)
Cl1 O1C 1.407(7)
Cl1 O1F 1.489(12)
Cl2 O2G 1.298(15)
Cl2 O2J 1.32(2)
Cl2 O2L 1.33(2)
Cl2 O2C 1.333(6)
Cl2 O2E 1.346(15)
Cl2 O2F 1.391(15)
Cl2 O2D 1.402(5)
Cl2 O2B 1.431(5)
Cl2 O2A 1.450(6)
Cl2 O2K 1.47(2)
Cl2 O2I 1.498(16)
Cl2 O2H 1.601(16)
C1C N1C 1.336(5)
C1C C2C 1.369(7)
C1C H1C 0.93
C2C C3C 1.374(8)
C2C H2C 0.93
C3C C4C 1.371(6)
C3C H3C 0.93
C4C C5C 1.379(5)
C4C H4C 0.93
C5C N1C 1.337(5)
C5C C6C 1.489(5)
C6C N2C 1.306(4)
C6C C7C 1.431(5)
C7C N4C 1.372(4)
C7C C10C 1.389(5)
C8C N3C 1.279(4)
C8C N4C 1.412(4)
C8C S2C 1.740(3)
C9C S2C 1.798(5)
C9C H9G 0.96
C9C H9H 0.96
C9C H9I 0.96
C10C C11C 1.363(6)
C10C H10C 0.93
C11C C12C 1.380(6)
C11C H11C 0.93
C12C C13C 1.344(6)
C12C H12C 0.93
C13C N4C 1.368(5)
C13C H13C 0.93
N2C N3C 1.368(4)
